data_2232390
loop_
_publ_author_name
'Wu, Ming-Hu'
'Liu, Wen-Ju'

_publ_section_title
;
 5,5'-Selenobis(2-hydroxybenzaldehyde)
;
_journal_coeditor_code LH5352
_journal_issue 11
_journal_name_full 'Acta Crystallographica Section E'
_journal_page_first o2983
_journal_paper_doi 10.1107/S1600536811042097
_journal_volume 67
_journal_year 2011
_chemical_formula_iupac 'C14 H10 O4 Se'
_chemical_formula_moiety 'C14 H10 O4 Se'
_chemical_formula_sum 'C14 H10 O4 Se'
_chemical_formula_weight 321.18
_chemical_name_systematic
;
5,5'-Selenobis(2-hydroxybenzaldehyde)
;
_space_group_IT_number 14
_symmetry_cell_setting monoclinic
_symmetry_space_group_name_Hall '-P 2yn'
_symmetry_space_group_name_H-M 'P 1 21/n 1'
_atom_sites_solution_hydrogens geom
_atom_sites_solution_primary direct
_atom_sites_solution_secondary difmap
_audit_creation_method SHELXL-97
_cell_angle_alpha 90.00
_cell_angle_beta 90.3040(10)
_cell_angle_gamma 90.00
_cell_formula_units_Z 4
_cell_length_a 7.7652(5)
_cell_length_b 11.9129(8)
_cell_length_c 13.3353(9)
_cell_measurement_reflns_used 3183
_cell_measurement_temperature 296(2)
_cell_measurement_theta_max 27.77
_cell_measurement_theta_min 2.29
_cell_volume 1233.58(14)
_computing_cell_refinement 'SAINT (Bruker, 2001)'
_computing_data_collection 'SMART (Bruker, 2001)'
_computing_data_reduction 'SAINT (Bruker, 2001)'
_computing_molecular_graphics 'PLATON (Spek, 2009)'
_computing_publication_material 'PLATON (Spek, 2009)'
_computing_structure_refinement 'SHELXL97 (Sheldrick, 2008)'
_computing_structure_solution 'SHELXS97 (Sheldrick, 2008)'
_diffrn_ambient_temperature 296(2)
_diffrn_measured_fraction_theta_full 0.997
_diffrn_measured_fraction_theta_max 0.997
_diffrn_measurement_device_type 'Bruker SMART APEX CCD'
_diffrn_measurement_method '\f and \w scans'
_diffrn_radiation_monochromator graphite
_diffrn_radiation_source 'fine-focus sealed tube'
_diffrn_radiation_type MoK\a
_diffrn_radiation_wavelength 0.71073
_diffrn_reflns_av_R_equivalents 0.1002
_diffrn_reflns_av_sigmaI/netI 0.0759
_diffrn_reflns_limit_h_max 9
_diffrn_reflns_limit_h_min -9
_diffrn_reflns_limit_k_max 14
_diffrn_reflns_limit_k_min -10
_diffrn_reflns_limit_l_max 16
_diffrn_reflns_limit_l_min -16
_diffrn_reflns_number 7045
_diffrn_reflns_theta_full 26.49
_diffrn_reflns_theta_max 26.49
_diffrn_reflns_theta_min 2.29
_diffrn_standards_number 0
_exptl_absorpt_coefficient_mu 3.050
_exptl_absorpt_correction_T_max 0.5806
_exptl_absorpt_correction_T_min 0.4614
_exptl_absorpt_correction_type multi-scan
_exptl_absorpt_process_details '(SADABS; Bruker, 2001)'
_exptl_crystal_colour yellow
_exptl_crystal_density_diffrn 1.729
_exptl_crystal_density_method 'not measured'
_exptl_crystal_description block
_exptl_crystal_F_000 640
_exptl_crystal_size_max 0.30
_exptl_crystal_size_mid 0.20
_exptl_crystal_size_min 0.20
_refine_diff_density_max 0.642
_refine_diff_density_min -0.537
_refine_ls_extinction_method none
_refine_ls_goodness_of_fit_ref 1.077
_refine_ls_hydrogen_treatment constr
_refine_ls_matrix_type full
_refine_ls_number_parameters 172
_refine_ls_number_reflns 2550
_refine_ls_number_restraints 0
_refine_ls_restrained_S_all 1.077
_refine_ls_R_factor_all 0.0514
_refine_ls_R_factor_gt 0.0409
_refine_ls_shift/su_max 0.001
_refine_ls_shift/su_mean 0.000
_refine_ls_structure_factor_coef Fsqd
_refine_ls_weighting_details 'calc w=1/[\s^2^(Fo^2^)+(0.0633P)^2^] where P=(Fo^2^+2Fc^2^)/3'
_refine_ls_weighting_scheme calc
_refine_ls_wR_factor_gt 0.1082
_refine_ls_wR_factor_ref 0.1216
_reflns_number_gt 2041
_reflns_number_total 2550
_reflns_threshold_expression I>2\s(I)
_cod_data_source_file lh5352.cif
_cod_data_source_block I
_cod_original_sg_symbol_H-M 'P 21/n'
_cod_database_code 2232390
_cod_database_fobs_code 2232390

loop_
_symmetry_equiv_pos_as_xyz
'x, y, z'
'-x+1/2, y+1/2, -z+1/2'
'-x, -y, -z'
'x-1/2, -y-1/2, z-1/2'

loop_
_atom_site_type_symbol
_atom_site_label
_atom_site_fract_x
_atom_site_fract_y
_atom_site_fract_z
_atom_site_U_iso_or_equiv
_atom_site_adp_type
_atom_site_calc_flag
_atom_site_refinement_flags
_atom_site_occupancy
_atom_site_symmetry_multiplicity
Se Se1 0.10731(4) 0.81234(3) 0.62308(2) 0.04535(18) Uani d . 1 1
C C8 0.0015(4) 0.7027(3) 0.7079(2) 0.0347(7) Uani d . 1 1
C C1 0.2434(4) 0.7156(3) 0.5393(2) 0.0334(6) Uani d . 1 1
C C5 0.5117(4) 0.6774(2) 0.4565(2) 0.0340(7) Uani d . 1 1
C C6 0.4134(4) 0.7406(3) 0.5238(2) 0.0356(7) Uani d . 1 1
H H6 0.4640 0.8000 0.5583 0.043 Uiso calc R 1 1
O O1 0.5229(3) 0.5247(2) 0.33974(17) 0.0514(6) Uani d . 1 1
H H1 0.6219 0.5483 0.3355 0.077 Uiso calc R 1 1
C C13 -0.1686(4) 0.7131(3) 0.7323(2) 0.0369(7) Uani d . 1 1
H H13 -0.2337 0.7699 0.7028 0.044 Uiso calc R 1 1
C C3 0.2627(4) 0.5615(3) 0.4229(2) 0.0412(7) Uani d . 1 1
H H3 0.2116 0.5011 0.3901 0.049 Uiso calc R 1 1
O O2 0.7856(3) 0.6539(2) 0.38446(19) 0.0577(7) Uani d . 1 1
O O4 -0.5065(3) 0.5951(2) 0.8838(2) 0.0593(7) Uani d . 1 1
C C4 0.4354(4) 0.5874(3) 0.4060(2) 0.0350(7) Uani d . 1 1
C C12 -0.2473(4) 0.6400(3) 0.8007(2) 0.0366(7) Uani d . 1 1
C C2 0.1688(4) 0.6257(3) 0.4884(2) 0.0389(7) Uani d . 1 1
H H2 0.0534 0.6089 0.4990 0.047 Uiso calc R 1 1
C C7 0.6922(4) 0.7058(3) 0.4396(3) 0.0443(8) Uani d . 1 1
H H7 0.7378 0.7674 0.4733 0.053 Uiso calc R 1 1
C C10 0.0214(4) 0.5417(3) 0.8167(3) 0.0504(9) Uani d . 1 1
H H10 0.0866 0.4834 0.8436 0.060 Uiso calc R 1 1
C C9 0.0956(4) 0.6158(3) 0.7512(3) 0.0463(8) Uani d . 1 1
H H9 0.2115 0.6077 0.7354 0.056 Uiso calc R 1 1
C C11 -0.1501(4) 0.5530(3) 0.8433(3) 0.0456(8) Uani d . 1 1
O O3 -0.2165(3) 0.4793(2) 0.9087(2) 0.0676(8) Uani d . 1 1
H H3A -0.3182 0.4942 0.9183 0.101 Uiso calc R 1 1
C C14 -0.4287(4) 0.6536(3) 0.8254(3) 0.0490(8) Uani d . 1 1
H H14 -0.4889 0.7113 0.7941 0.059 Uiso calc R 1 1

loop_
_atom_site_aniso_label
_atom_site_aniso_U_11
_atom_site_aniso_U_22
_atom_site_aniso_U_33
_atom_site_aniso_U_12
_atom_site_aniso_U_13
_atom_site_aniso_U_23
Se1 0.0460(2) 0.0397(2) 0.0505(3) 0.00471(13) 0.01921(17) -0.00162(15)
C8 0.0277(15) 0.0413(18) 0.0351(15) 0.0014(12) 0.0057(12) -0.0033(13)
C1 0.0240(14) 0.0430(16) 0.0332(15) 0.0034(12) 0.0040(12) -0.0008(14)
C5 0.0275(15) 0.0406(17) 0.0339(14) -0.0006(12) 0.0046(12) 0.0039(13)
C6 0.0374(16) 0.0373(17) 0.0320(15) -0.0022(13) 0.0003(13) -0.0048(14)
O1 0.0497(13) 0.0560(15) 0.0485(13) 0.0027(11) 0.0165(11) -0.0142(12)
C13 0.0354(16) 0.0412(17) 0.0341(15) 0.0065(13) 0.0019(13) -0.0070(14)
C3 0.0424(17) 0.0436(18) 0.0376(16) -0.0076(14) 0.0034(14) -0.0079(15)
O2 0.0352(14) 0.0726(17) 0.0653(16) 0.0044(12) 0.0168(12) -0.0026(15)
O4 0.0416(14) 0.0705(18) 0.0661(16) -0.0140(12) 0.0206(12) -0.0110(14)
C4 0.0287(14) 0.0457(18) 0.0306(14) 0.0029(13) 0.0023(12) 0.0015(14)
C12 0.0291(15) 0.0434(18) 0.0373(16) -0.0036(13) 0.0032(13) -0.0113(14)
C2 0.0253(15) 0.050(2) 0.0410(17) -0.0050(13) 0.0053(13) 0.0005(15)
C7 0.0268(16) 0.058(2) 0.0483(18) -0.0035(14) 0.0002(14) 0.0020(17)
C10 0.0308(16) 0.049(2) 0.072(2) 0.0094(15) 0.0054(16) 0.0137(19)
C9 0.0317(16) 0.050(2) 0.058(2) 0.0061(14) 0.0081(15) -0.0037(17)
C11 0.0453(18) 0.0418(19) 0.0496(18) -0.0030(15) 0.0058(15) -0.0008(17)
O3 0.0511(15) 0.0664(18) 0.086(2) -0.0042(13) 0.0179(14) 0.0289(16)
C14 0.0383(19) 0.058(2) 0.0504(19) -0.0010(16) 0.0074(16) -0.0098(19)

loop_
_atom_type_symbol
_atom_type_description
_atom_type_scat_dispersion_real
_atom_type_scat_dispersion_imag
_atom_type_scat_source
C C 0.0033 0.0016 'International Tables Vol C Tables 4.2.6.8 and 6.1.1.4'
H H 0.0000 0.0000 'International Tables Vol C Tables 4.2.6.8 and 6.1.1.4'
O O 0.0106 0.0060 'International Tables Vol C Tables 4.2.6.8 and 6.1.1.4'
Se Se -0.0929 2.2259 'International Tables Vol C Tables 4.2.6.8 and 6.1.1.4'

loop_
_geom_angle_atom_site_label_1
_geom_angle_atom_site_label_2
_geom_angle_atom_site_label_3
_geom_angle
C8 Se1 C1 99.96(14)
C13 C8 C9 118.3(3)
C13 C8 Se1 119.7(2)
C9 C8 Se1 121.8(2)
C6 C1 C2 119.5(3)
C6 C1 Se1 119.3(2)
C2 C1 Se1 121.0(2)
C4 C5 C6 119.4(3)
C4 C5 C7 120.6(3)
C6 C5 C7 120.0(3)
C1 C6 C5 120.5(3)
C1 C6 H6 119.7
C5 C6 H6 119.7
C4 O1 H1 109.5
C8 C13 C12 121.5(3)
C8 C13 H13 119.2
C12 C13 H13 119.2
C2 C3 C4 119.5(3)
C2 C3 H3 120.2
C4 C3 H3 120.2
O1 C4 C3 118.2(3)
O1 C4 C5 121.9(3)
C3 C4 C5 119.9(3)
C11 C12 C13 119.1(3)
C11 C12 C14 120.6(3)
C13 C12 C14 120.2(3)
C3 C2 C1 121.2(3)
C3 C2 H2 119.4
C1 C2 H2 119.4
O2 C7 C5 123.8(3)
O2 C7 H7 118.1
C5 C7 H7 118.1
C9 C10 C11 120.5(3)
C9 C10 H10 119.7
C11 C10 H10 119.7
C10 C9 C8 121.5(3)
C10 C9 H9 119.3
C8 C9 H9 119.3
O3 C11 C10 118.4(3)
O3 C11 C12 122.6(3)
C10 C11 C12 119.0(3)
C11 O3 H3A 109.5
O4 C14 C12 124.7(4)
O4 C14 H14 117.7
C12 C14 H14 117.7

loop_
_geom_bond_atom_site_label_1
_geom_bond_atom_site_label_2
_geom_bond_distance
Se1 C8 1.916(3)
Se1 C1 1.925(3)
C8 C13 1.368(4)
C8 C9 1.391(4)
C1 C6 1.370(4)
C1 C2 1.392(4)
C5 C4 1.396(4)
C5 C6 1.401(4)
C5 C7 1.461(4)
C6 H6 0.9300
O1 C4 1.344(4)
O1 H1 0.8200
C13 C12 1.403(5)
C13 H13 0.9300
C3 C2 1.374(4)
C3 C4 1.395(4)
C3 H3 0.9300
O2 C7 1.206(4)
O4 C14 1.209(4)
C12 C11 1.401(5)
C12 C14 1.457(4)
C2 H2 0.9300
C7 H7 0.9300
C10 C9 1.370(5)
C10 C11 1.386(5)
C10 H10 0.9300
C9 H9 0.9300
C11 O3 1.343(4)
O3 H3A 0.8200
C14 H14 0.9300

loop_
_geom_hbond_atom_site_label_D
_geom_hbond_atom_site_label_H
_geom_hbond_atom_site_label_A
_geom_hbond_site_symmetry_A
_geom_hbond_distance_DH
_geom_hbond_distance_HA
_geom_hbond_distance_DA
_geom_hbond_angle_DHA
O1 H1 O2 . 0.82 1.90 2.621(4) 145.8
O3 H3A O4 . 0.82 1.95 2.660(4) 145.1
C10 H10 Cg 3_766 0.93 2.89 3.763(3) 158

loop_
_geom_torsion_atom_site_label_1
_geom_torsion_atom_site_label_2
_geom_torsion_atom_site_label_3
_geom_torsion_atom_site_label_4
_geom_torsion
C1 Se1 C8 C13 -138.5(3)
C1 Se1 C8 C9 45.8(3)
C8 Se1 C1 C6 -131.5(3)
C8 Se1 C1 C2 53.3(3)
C2 C1 C6 C5 0.8(5)
Se1 C1 C6 C5 -174.5(2)
C4 C5 C6 C1 -0.9(5)
C7 C5 C6 C1 179.2(3)
C9 C8 C13 C12 1.3(5)
Se1 C8 C13 C12 -174.6(2)
C2 C3 C4 O1 -178.4(3)
C2 C3 C4 C5 0.7(5)
C6 C5 C4 O1 179.2(3)
C7 C5 C4 O1 -0.8(5)
C6 C5 C4 C3 0.1(4)
C7 C5 C4 C3 -179.9(3)
C8 C13 C12 C11 -1.4(5)
C8 C13 C12 C14 179.7(3)
C4 C3 C2 C1 -0.8(5)
C6 C1 C2 C3 0.0(5)
Se1 C1 C2 C3 175.2(2)
C4 C5 C7 O2 -1.6(5)
C6 C5 C7 O2 178.4(3)
C11 C10 C9 C8 -1.3(6)
C13 C8 C9 C10 0.1(5)
Se1 C8 C9 C10 175.9(3)
C9 C10 C11 O3 -179.1(3)
C9 C10 C11 C12 1.1(6)
C13 C12 C11 O3 -179.5(3)
C14 C12 C11 O3 -0.7(5)
C13 C12 C11 C10 0.2(5)
C14 C12 C11 C10 179.0(3)
C11 C12 C14 O4 1.6(5)
C13 C12 C14 O4 -179.5(3)

loop_
_cod_related_entry_id
_cod_related_entry_database
_cod_related_entry_code
1 ChemSpider 30657146
